data_7127887
loop_
_publ_author_name
'Schorr, Fabian'
'Fantuzzi, Felipe'
'Dewhurst, Rian D.'
'Braunschweig, Holger'

_publ_section_title
;
 Dialkynyldiboranes(4) and the selectable reactivity of their C-H,
 C[triple bond, length as m-dash]C and B-B bonds.
;
_journal_issue 21
_journal_name_full 'Chemical communications (Cambridge, England)'
_journal_page_first 2645
_journal_page_last 2648
_journal_paper_doi 10.1039/d1cc00265a
_journal_volume 57
_journal_year 2021
_chemical_formula_moiety 'C8 H14 B2 N2'
_chemical_formula_sum 'C8 H14 B2 N2'
_chemical_formula_weight 159.83
_space_group_crystal_system monoclinic
_space_group_IT_number 15
_space_group_name_Hall '-C 2yc'
_space_group_name_H-M_alt 'C 1 2/c 1'
_atom_sites_solution_hydrogens geom
_atom_sites_solution_primary dual
_atom_sites_solution_secondary difmap
_audit_creation_method SHELXL-2018/3
_audit_update_record
;
2021-01-13 deposited with the CCDC.	2021-02-01 downloaded from the CCDC.
;
_cell_angle_alpha 90
_cell_angle_beta 90.588(3)
_cell_angle_gamma 90
_cell_formula_units_Z 4
_cell_length_a 13.8008(9)
_cell_length_b 6.3504(4)
_cell_length_c 12.1141(7)
_cell_measurement_reflns_used 2151
_cell_measurement_temperature 100(2)
_cell_measurement_theta_max 26.72
_cell_measurement_theta_min 3.91
_cell_volume 1061.63(11)
_computing_cell_refinement 'Saint+ ver. V8.40A (Bruker AXS)'
_computing_data_collection 'APEX2 ver. 2014.9 (Bruker AXS)'
_computing_data_reduction 'Saint+ ver. V8.40A (Bruker AXS)'
_computing_molecular_graphics 'ShelXLe (Huebschle et all, 2011)'
_computing_publication_material 'SHELXL-2018/3 (Sheldrick, 2018)'
_computing_structure_refinement 'SHELXL-2018/3 (Sheldrick, 2018)'
_computing_structure_solution 'SHELXT (Sheldrick, 2014)'
_diffrn_ambient_temperature 100(2)
_diffrn_detector 'CMOS area detector (Photon II)'
_diffrn_detector_area_resol_mean 7.5
_diffrn_measured_fraction_theta_full 0.994
_diffrn_measured_fraction_theta_max 0.994
_diffrn_measurement_device_type 'Bruker D8 Quest'
_diffrn_measurement_method '\f and \w scans'
_diffrn_radiation_monochromator 'multi-layer mirror'
_diffrn_radiation_type MoK\a
_diffrn_radiation_wavelength 0.71073
_diffrn_reflns_av_R_equivalents 0.0313
_diffrn_reflns_av_unetI/netI 0.0230
_diffrn_reflns_Laue_measured_fraction_full 0.994
_diffrn_reflns_Laue_measured_fraction_max 0.994
_diffrn_reflns_limit_h_max 16
_diffrn_reflns_limit_h_min -16
_diffrn_reflns_limit_k_max 7
_diffrn_reflns_limit_k_min -7
_diffrn_reflns_limit_l_max 14
_diffrn_reflns_limit_l_min -14
_diffrn_reflns_number 4871
_diffrn_reflns_point_group_measured_fraction_full 0.994
_diffrn_reflns_point_group_measured_fraction_max 0.994
_diffrn_reflns_theta_full 26.000
_diffrn_reflns_theta_max 26.019
_diffrn_reflns_theta_min 3.364
_diffrn_source 'microfocus sealed tube (Incoatec ImS)'
_exptl_absorpt_coefficient_mu 0.058
_exptl_absorpt_correction_T_max 0.7454
_exptl_absorpt_correction_T_min 0.6756
_exptl_absorpt_correction_type multi-scan
_exptl_absorpt_process_details 'SadAbs 2016/2 (Bruker AXS)'
_exptl_crystal_colour colourless
_exptl_crystal_density_diffrn 1.000
_exptl_crystal_description block
_exptl_crystal_F_000 344
_exptl_crystal_size_max 0.514
_exptl_crystal_size_mid 0.492
_exptl_crystal_size_min 0.401
_refine_diff_density_max 0.295
_refine_diff_density_min -0.165
_refine_diff_density_rms 0.033
_refine_ls_extinction_method none
_refine_ls_goodness_of_fit_ref 1.070
_refine_ls_hydrogen_treatment constr
_refine_ls_matrix_type full
_refine_ls_number_parameters 57
_refine_ls_number_reflns 1044
_refine_ls_number_restraints 0
_refine_ls_restrained_S_all 1.070
_refine_ls_R_factor_all 0.0469
_refine_ls_R_factor_gt 0.0378
_refine_ls_shift/su_max 0.000
_refine_ls_shift/su_mean 0.000
_refine_ls_structure_factor_coef Fsqd
_refine_ls_weighting_details 'w=1/[\s^2^(Fo^2^)+(0.0456P)^2^+0.5988P] where P=(Fo^2^+2Fc^2^)/3'
_refine_ls_weighting_scheme calc
_refine_ls_wR_factor_gt 0.0956
_refine_ls_wR_factor_ref 0.1027
_reflns_Friedel_coverage 0.000
_reflns_number_gt 895
_reflns_number_total 1044
_reflns_threshold_expression 'I > 2\s(I)'
_cod_data_source_file d1cc00265a2.cif
_cod_data_source_block 1c
_cod_depositor_comments 'Adding full bibliography for 7127882--7127889.cif.'
_cod_original_sg_symbol_H-M 'C 2/c'
_cod_database_code 7127887
_shelx_shelxl_version_number 2018/3
_shelx_space_group_comment
;
The symmetry employed for this shelxl refinement is uniquely defined
by the following loop, which should always be used as a source of
symmetry information in preference to the above space-group names.
They are only intended as comments.
;
_shelx_estimated_absorpt_t_min 0.971
_shelx_estimated_absorpt_t_max 0.977

loop_
_space_group_symop_operation_xyz
'x, y, z'
'-x, y, -z+1/2'
'x+1/2, y+1/2, z'
'-x+1/2, y+1/2, -z+1/2'
'-x, -y, -z'
'x, -y, z-1/2'
'-x+1/2, -y+1/2, -z'
'x+1/2, -y+1/2, z-1/2'

loop_
_atom_site_label
_atom_site_type_symbol
_atom_site_fract_x
_atom_site_fract_y
_atom_site_fract_z
_atom_site_U_iso_or_equiv
_atom_site_adp_type
_atom_site_occupancy
_atom_site_site_symmetry_order
_atom_site_calc_flag
_atom_site_refinement_flags_posn
_atom_site_refinement_flags_adp
_atom_site_refinement_flags_occupancy
_atom_site_disorder_assembly
_atom_site_disorder_group
N1 N 0.44603(7) 0.37900(15) 0.62023(8) 0.0234(3) Uani 1 1 d . . . . .
C1 C 0.37474(8) 0.70443(18) 0.71050(9) 0.0235(3) Uani 1 1 d . . . . .
B1 B 0.45321(9) 0.5304(2) 0.70288(10) 0.0205(3) Uani 1 1 d . . . . .
C3 C 0.51778(9) 0.21193(19) 0.60609(10) 0.0291(3) Uani 1 1 d . . . . .
H3A H 0.487220 0.074829 0.618665 0.044 Uiso 1 1 calc R U . . .
H3B H 0.571009 0.231834 0.659229 0.044 Uiso 1 1 calc R U . . .
H3C H 0.543179 0.217175 0.530890 0.044 Uiso 1 1 calc R U . . .
C2 C 0.31789(9) 0.8439(2) 0.72257(11) 0.0311(3) Uani 1 1 d . . . . .
H2 H 0.272642 0.955002 0.732182 0.037 Uiso 1 1 calc R U . . .
C4 C 0.36584(9) 0.3605(2) 0.54088(10) 0.0321(3) Uani 1 1 d . . . . .
H4A H 0.320111 0.476469 0.551980 0.048 Uiso 1 1 calc R U . . .
H4B H 0.332559 0.225920 0.551841 0.048 Uiso 1 1 calc R U . . .
H4C H 0.391147 0.366761 0.465656 0.048 Uiso 1 1 calc R U . . .

loop_
_atom_site_aniso_label
_atom_site_aniso_U_11
_atom_site_aniso_U_22
_atom_site_aniso_U_33
_atom_site_aniso_U_23
_atom_site_aniso_U_13
_atom_site_aniso_U_12
N1 0.0248(5) 0.0243(5) 0.0212(5) 0.0005(4) -0.0014(4) -0.0037(4)
C1 0.0210(6) 0.0263(6) 0.0232(6) 0.0045(5) -0.0012(4) -0.0045(5)
B1 0.0216(6) 0.0200(6) 0.0199(6) 0.0041(5) 0.0015(5) -0.0027(5)
C3 0.0385(7) 0.0225(6) 0.0262(6) -0.0047(5) 0.0034(5) -0.0015(5)
C2 0.0259(6) 0.0285(6) 0.0390(7) 0.0037(5) 0.0028(5) 0.0021(5)
C4 0.0347(7) 0.0382(7) 0.0232(6) -0.0009(5) -0.0059(5) -0.0107(6)

loop_
_atom_type_symbol
_atom_type_description
_atom_type_scat_dispersion_real
_atom_type_scat_dispersion_imag
_atom_type_scat_source
C C 0.0033 0.0016 'International Tables Vol C Tables 4.2.6.8 and 6.1.1.4'
H H 0.0000 0.0000 'International Tables Vol C Tables 4.2.6.8 and 6.1.1.4'
B B 0.0013 0.0007 'International Tables Vol C Tables 4.2.6.8 and 6.1.1.4'
N N 0.0061 0.0033 'International Tables Vol C Tables 4.2.6.8 and 6.1.1.4'

loop_
_exptl_crystal_face_index_h
_exptl_crystal_face_index_k
_exptl_crystal_face_index_l
_exptl_crystal_face_perp_dist
0.00 -1.00 0.00 0.1910
0.00 1.00 0.00 0.1000
0.00 -1.00 1.00 0.2570
0.00 1.00 -1.00 0.0910
1.00 1.00 1.00 0.2820
1.00 1.00 0.00 0.2190
-1.00 -1.00 -1.00 0.1340
-1.00 -1.00 0.00 0.1200
-1.00 -1.00 1.00 0.1740
1.00 1.00 -1.00 0.2240
0.00 0.00 1.00 0.3060
0.00 0.00 -1.00 0.1090
1.00 0.00 0.00 0.2460
1.00 0.00 1.00 0.3150
-1.00 1.00 1.00 0.1640
1.00 -1.00 -1.00 0.2130
1.00 -1.00 0.00 0.2530
-1.00 1.00 0.00 0.1110
1.00 -1.00 1.00 0.3030
-1.00 1.00 -1.00 0.0990
0.00 1.00 1.00 0.2090
0.00 -1.00 -1.00 0.1580

loop_
_geom_angle_atom_site_label_1
_geom_angle_atom_site_label_2
_geom_angle_atom_site_label_3
_geom_angle
_geom_angle_site_symmetry_1
_geom_angle_site_symmetry_3
_geom_angle_publ_flag
B1 N1 C3 122.85(10) . . ?
B1 N1 C4 125.19(10) . . ?
C3 N1 C4 111.91(10) . . ?
C2 C1 B1 175.39(12) . . ?
N1 B1 C1 119.40(10) . . ?
N1 B1 B1 121.79(9) . 2_656 ?
C1 B1 B1 118.81(9) . 2_656 ?
N1 C3 H3A 109.5 . . ?
N1 C3 H3B 109.5 . . ?
H3A C3 H3B 109.5 . . ?
N1 C3 H3C 109.5 . . ?
H3A C3 H3C 109.5 . . ?
H3B C3 H3C 109.5 . . ?
C1 C2 H2 180.0 . . ?
N1 C4 H4A 109.5 . . ?
N1 C4 H4B 109.5 . . ?
H4A C4 H4B 109.5 . . ?
N1 C4 H4C 109.5 . . ?
H4A C4 H4C 109.5 . . ?
H4B C4 H4C 109.5 . . ?

loop_
_geom_bond_atom_site_label_1
_geom_bond_atom_site_label_2
_geom_bond_distance
_geom_bond_site_symmetry_2
_geom_bond_publ_flag
N1 B1 1.3908(16) . ?
N1 C3 1.4625(15) . ?
N1 C4 1.4631(15) . ?
C1 C2 1.1933(17) . ?
C1 B1 1.5508(17) . ?
B1 B1 1.715(2) 2_656 ?
C3 H3A 0.9800 . ?
C3 H3B 0.9800 . ?
C3 H3C 0.9800 . ?
C2 H2 0.9500 . ?
C4 H4A 0.9800 . ?
C4 H4B 0.9800 . ?
C4 H4C 0.9800 . ?

loop_
_geom_torsion_atom_site_label_1
_geom_torsion_atom_site_label_2
_geom_torsion_atom_site_label_3
_geom_torsion_atom_site_label_4
_geom_torsion
_geom_torsion_site_symmetry_1
_geom_torsion_site_symmetry_2
_geom_torsion_site_symmetry_3
_geom_torsion_site_symmetry_4
_geom_torsion_publ_flag
C3 N1 B1 C1 178.88(10) . . . . ?
C4 N1 B1 C1 -3.79(16) . . . . ?
C3 N1 B1 B1 -1.09(17) . . . 2_656 ?
C4 N1 B1 B1 176.23(11) . . . 2_656 ?
